data_4321786
loop_
_publ_author_name
'Dirk Steinborn'
'Michael Gerisch'
'Clemens Bruhn'
'Julian A. Davies'

_publ_section_title
;
 Synthesis and Characterization of Intermolecular Hydrogen Bond Stabilized
 Acyl(hydroxycarbene)platinum(II) Complexes
;
_journal_name_full 'Inorganic Chemistry'
_journal_page_first 680
_journal_page_last 683
_journal_paper_doi 10.1021/ic9805170
_journal_volume 38
_journal_year 1999
_chemical_compound_source 'see experimental'
_chemical_formula_sum 'C31 H35 F6 N4 O5 P Pt2'
_chemical_formula_weight 1078.78
_chemical_name_systematic
; 
 ? 
;
_space_group_IT_number 15
_symmetry_cell_setting monoclinic
_symmetry_space_group_name_Hall '-I 2ya'
_symmetry_space_group_name_H-M 'I 1 2/a 1'
_atom_sites_solution_hydrogens geom
_atom_sites_solution_primary direct
_atom_sites_solution_secondary difmap
_audit_creation_method SHELXL
_cell_angle_alpha 90.00
_cell_angle_beta 96.73(2)
_cell_angle_gamma 90.00
_cell_formula_units_Z 4
_cell_length_a 13.813(3)
_cell_length_b 16.641(4)
_cell_length_c 15.722(4)
_cell_measurement_reflns_used 2000
_cell_measurement_temperature 220(2)
_cell_measurement_theta_max 25.0
_cell_measurement_theta_min 2.97
_cell_volume 3589.0(15)
_computing_cell_refinement 'Stoe-IPDS software (Stoe, 1996)'
_computing_data_collection 'Stoe-IPDS software (Stoe, 1996)'
_computing_data_reduction 'Stoe-IPDS software (Stoe, 1996)'
_computing_molecular_graphics 'ORTEPIII (Burnett, N. M., Johnson, C. K., 1996)'
_computing_publication_material 'SHELXL-93 (Sheldrick, 1993)'
_computing_structure_refinement 'SHELXL-93 (Sheldrick, 1993)'
_computing_structure_solution 'SHELXS-86 (Sheldrick, 1990)'
_diffrn_ambient_temperature 220(2)
_diffrn_measurement_device 'STOE IPDS Image Plate Detection System'
_diffrn_measurement_method '133 frames, 1.5 deg. oscil.'
_diffrn_radiation_monochromator graphite
_diffrn_radiation_source 'fine-focus sealed tube'
_diffrn_radiation_type MoK\a
_diffrn_radiation_wavelength 0.71073
_diffrn_reflns_av_R_equivalents 0.1281
_diffrn_reflns_av_sigmaI/netI 0.0807
_diffrn_reflns_limit_h_max 18
_diffrn_reflns_limit_h_min -17
_diffrn_reflns_limit_k_max 21
_diffrn_reflns_limit_k_min -21
_diffrn_reflns_limit_l_max 20
_diffrn_reflns_limit_l_min -20
_diffrn_reflns_number 12555
_diffrn_reflns_theta_max 25.00
_diffrn_reflns_theta_min 2.97
_diffrn_standards_decay_% none
_exptl_absorpt_coefficient_mu 7.906
_exptl_absorpt_correction_T_max 0.15
_exptl_absorpt_correction_T_min 0.08
_exptl_absorpt_correction_type numerical
_exptl_crystal_colour red
_exptl_crystal_density_diffrn 1.997
_exptl_crystal_density_meas ?
_exptl_crystal_description needles
_exptl_crystal_F_000 2056
_exptl_crystal_size_max 0.30
_exptl_crystal_size_mid 0.10
_exptl_crystal_size_min 0.10
_refine_diff_density_max 1.681
_refine_diff_density_min -1.356
_refine_diff_density_rms 0.164
_refine_ls_extinction_method none
_refine_ls_goodness_of_fit_all 1.089
_refine_ls_goodness_of_fit_obs 1.146
_refine_ls_hydrogen_treatment 'riding model, exc. for bridging H atom'
_refine_ls_matrix_type full
_refine_ls_number_parameters 221
_refine_ls_number_reflns 3171
_refine_ls_number_restraints 1
_refine_ls_restrained_S_all 1.089
_refine_ls_restrained_S_obs 1.145
_refine_ls_R_factor_all 0.0480
_refine_ls_R_factor_obs 0.0394
_refine_ls_shift/esd_max 0.001
_refine_ls_shift/esd_mean 0.000
_refine_ls_structure_factor_coef Fsqd
_refine_ls_weighting_details 'w=1/[\s^2^(Fo^2^)+(0.0371P)^2^+3.7063P] where P=(Fo^2^+2Fc^2^)/3'
_refine_ls_weighting_scheme calc
_refine_ls_wR_factor_all 0.0984
_refine_ls_wR_factor_obs 0.0946
_reflns_number_observed 2682
_reflns_number_total 3171
_reflns_observed_criterion >2sigma(I)
_cod_data_source_file ic9805170_3.cif
_cod_data_source_block ipds461
_cod_depositor_comments
;
The following automatic conversions were performed:

'_exptl_crystal_density_meas' value 'not measured' was changed to '?'
- the value is perceived as not measured.

Automatic conversion script
Id: cif_fix_values 3008 2015-01-20 13:52:24Z robertas 

The following automatic conversions were performed:

'_refine_ls_weighting_scheme' value 'calc
w=1/[\s^2^(Fo^2^)+(0.0371P)^2^+3.7063P] where P=(Fo^2^+2Fc^2^)/3' was
changed to 'calc'. New tag '_refine_ls_weighting_details' was
created. The value of the new tag was set to
'w=1/[\s^2^(Fo^2^)+(0.0371P)^2^+3.7063P] where P=(Fo^2^+2Fc^2^)/3'.

Automatic conversion script
Id: cif_fix_values 3143 2015-03-26 13:38:13Z robertas 
;
_cod_original_cell_volume 3588.9(15)
_cod_database_code 4321786

loop_
_symmetry_equiv_pos_as_xyz
'x, y, z'
'-x+1/2, y, -z'
'x+1/2, y+1/2, z+1/2'
'-x+1, y+1/2, -z+1/2'
'-x, -y, -z'
'x-1/2, -y, z'
'-x+1/2, -y+1/2, -z+1/2'
'x, -y+1/2, z+1/2'

loop_
_atom_site_aniso_label
_atom_site_aniso_U_11
_atom_site_aniso_U_22
_atom_site_aniso_U_33
_atom_site_aniso_U_23
_atom_site_aniso_U_13
_atom_site_aniso_U_12
C1 0.034(3) 0.059(5) 0.041(5) 0.000(4) -0.005(3) 0.004(4)
C2 0.053(4) 0.082(7) 0.065(7) -0.019(6) 0.000(4) -0.021(5)
C3 0.045(4) 0.044(5) 0.041(5) -0.013(4) 0.000(3) -0.009(4)
C4 0.070(5) 0.057(5) 0.050(6) -0.001(5) 0.016(4) -0.012(5)
C5 0.037(3) 0.048(5) 0.055(6) 0.015(4) 0.008(3) 0.008(3)
C6 0.045(4) 0.067(7) 0.067(7) 0.037(6) 0.016(4) 0.013(4)
C7 0.045(4) 0.036(5) 0.102(9) 0.034(6) 0.035(5) 0.012(4)
C8 0.031(3) 0.044(5) 0.070(6) 0.019(5) 0.017(4) 0.013(3)
C9 0.026(3) 0.026(4) 0.066(7) 0.006(4) 0.011(4) 0.005(3)
C10 0.025(3) 0.027(4) 0.049(5) -0.002(4) 0.008(3) -0.002(3)
C11 0.045(4) 0.039(5) 0.078(7) -0.010(5) 0.014(4) -0.011(4)
C12 0.052(4) 0.045(5) 0.062(7) -0.013(5) 0.003(4) -0.014(4)
C13 0.049(4) 0.057(5) 0.049(6) -0.014(4) 0.003(4) -0.017(4)
C14 0.035(3) 0.046(5) 0.043(5) -0.011(4) 0.003(3) -0.004(3)
O1 0.070(3) 0.074(5) 0.045(4) -0.002(3) 0.006(3) -0.012(3)
O2 0.054(3) 0.032(3) 0.060(4) 0.004(3) 0.000(3) 0.001(2)
N1 0.024(2) 0.043(4) 0.046(4) 0.010(3) 0.001(2) 0.010(2)
N2 0.029(2) 0.042(4) 0.041(4) 0.003(3) 0.006(2) -0.008(3)
Pt 0.0278(2) 0.0331(2) 0.0371(2) 0.00262(12) 0.00128(12) 0.00092(10)
P 0.0395(12) 0.036(2) 0.067(2) -0.016(2) 0.0104(13) -0.0049(12)
F1 0.062(3) 0.043(3) 0.082(5) -0.011(3) 0.005(3) 0.009(2)
F2 0.081(3) 0.053(3) 0.071(4) -0.020(3) -0.001(3) -0.002(3)
F3 0.050(2) 0.066(3) 0.104(5) -0.005(4) 0.023(3) -0.010(2)

loop_
_atom_site_label
_atom_site_type_symbol
_atom_site_fract_x
_atom_site_fract_y
_atom_site_fract_z
_atom_site_U_iso_or_equiv
_atom_site_thermal_displace_type
_atom_site_occupancy
_atom_site_calc_flag
_atom_site_refinement_flags
_atom_site_disorder_group
C1 C 0.1015(5) 0.2616(5) 0.8873(6) 0.046(2) Uani 1 d . .
C2 C 0.0234(6) 0.1972(7) 0.8781(7) 0.067(3) Uani 1 d . .
H2A H -0.0076(6) 0.1943(7) 0.9303(7) 0.081 Uiso 1 calc R .
H2B H 0.0529(6) 0.1457(7) 0.8679(7) 0.081 Uiso 1 calc R .
H2C H -0.0250(6) 0.2102(7) 0.8304(7) 0.081 Uiso 1 calc R .
C3 C 0.1306(5) 0.2190(5) 1.0581(5) 0.044(2) Uani 1 d . .
C4 C 0.0575(6) 0.1997(6) 1.1179(6) 0.058(2) Uani 1 d . .
H4A H 0.0125(6) 0.2443(6) 1.1193(6) 0.070 Uiso 1 calc R .
H4B H 0.0908(6) 0.1906(6) 1.1749(6) 0.070 Uiso 1 calc R .
H4C H 0.0218(6) 0.1518(6) 1.0982(6) 0.070 Uiso 1 calc R .
C5 C 0.1049(5) 0.4514(5) 0.8587(6) 0.046(2) Uani 1 d . .
H5 H 0.1010(5) 0.4074(5) 0.8210(6) 0.056 Uiso 1 calc R .
C6 C 0.0960(5) 0.5293(6) 0.8244(7) 0.059(3) Uani 1 d . .
H6 H 0.0867(5) 0.5383(6) 0.7650(7) 0.071 Uiso 1 calc R .
C7 C 0.1016(5) 0.5913(5) 0.8819(8) 0.059(3) Uani 1 d . .
H7 H 0.0954(5) 0.6444(5) 0.8616(8) 0.071 Uiso 1 calc R .
C8 C 0.1158(5) 0.5778(5) 0.9671(7) 0.048(2) Uani 1 d . .
H8 H 0.1204(5) 0.6213(5) 1.0056(7) 0.057 Uiso 1 calc R .
C9 C 0.1235(4) 0.4998(4) 0.9976(5) 0.039(2) Uani 1 d . .
C10 C 0.1408(4) 0.4777(4) 1.0887(5) 0.034(2) Uani 1 d . .
C11 C 0.1465(5) 0.5343(5) 1.1544(7) 0.054(2) Uani 1 d . .
H11 H 0.1378(5) 0.5892(5) 1.1413(7) 0.064 Uiso 1 calc R .
C12 C 0.1646(6) 0.5100(5) 1.2378(6) 0.053(2) Uani 1 d . .
H12 H 0.1682(6) 0.5479(5) 1.2824(6) 0.064 Uiso 1 calc R .
C13 C 0.1775(5) 0.4302(5) 1.2558(6) 0.052(2) Uani 1 d . .
H13 H 0.1907(5) 0.4125(5) 1.3127(6) 0.062 Uiso 1 calc R .
C14 C 0.1710(4) 0.3754(5) 1.1885(5) 0.042(2) Uani 1 d . .
H14 H 0.1800(4) 0.3204(5) 1.2006(5) 0.050 Uiso 1 calc R .
O1 O 0.1465(4) 0.2724(4) 0.8278(4) 0.063(2) Uani 1 d . .
O2 O 0.1918(4) 0.1640(3) 1.0525(4) 0.0491(15) Uani 1 d . .
H1 H 0.2500 0.1667(55) 1.0000 0.030(25) Uiso 1 d S .
N1 N 0.1185(3) 0.4375(4) 0.9419(4) 0.038(2) Uani 1 d . .
N2 N 0.1520(4) 0.3995(4) 1.1066(4) 0.0372(14) Uani 1 d . .
Pt Pt 0.128832(15) 0.32143(2) 0.99785(2) 0.03284(14) Uani 1 d . .
P P -0.2500 0.2500 0.7500 0.0473(8) Uani 1 d S .
F1 F -0.2005(3) 0.1668(3) 0.7752(4) 0.063(2) Uani 1 d . .
F2 F -0.2205(4) 0.2805(3) 0.8458(4) 0.069(2) Uani 1 d . .
F3 F -0.1497(3) 0.2824(3) 0.7235(4) 0.072(2) Uani 1 d . .
C17 C 0.1254(22) 0.5238(20) 0.5723(22) 0.122(10) Uiso 0.50 d PD .
H17A H 0.0651(22) 0.4935(20) 0.5640(22) 0.184 Uiso 0.50 calc PR .
H17B H 0.1147(22) 0.5737(20) 0.6017(22) 0.184 Uiso 0.50 calc PR .
H17C H 0.1749(22) 0.4925(20) 0.6063(22) 0.184 Uiso 0.50 calc PR .
O3 O 0.1047(20) 0.5183(19) 0.4281(21) 0.174(11) Uiso 0.50 d P .
C16 C 0.2500 0.5882(42) 0.5000 0.428(39) Uiso 1 d SD .
H16A H 0.2709 0.5998(42) 0.4445 0.642 Uiso 0.50 calc PR .
H16B H 0.2998 0.5569(42) 0.5338 0.642 Uiso 0.50 calc PR .
H16C H 0.2396 0.6381(42) 0.5294 0.642 Uiso 0.50 calc PR .
C15 C 0.1580(33) 0.5419(26) 0.4882(29) 0.177(16) Uiso 0.50 d PD .

loop_
_atom_type_symbol
_atom_type_description
_atom_type_scat_dispersion_real
_atom_type_scat_dispersion_imag
_atom_type_scat_source
C C 0.0033 0.0016 'International Tables Vol C Tables 4.2.6.8 and 6.1.1.4'
H H 0.0000 0.0000 'International Tables Vol C Tables 4.2.6.8 and 6.1.1.4'
O O 0.0106 0.0060 'International Tables Vol C Tables 4.2.6.8 and 6.1.1.4'
N N 0.0061 0.0033 'International Tables Vol C Tables 4.2.6.8 and 6.1.1.4'
Pt Pt -1.7033 8.3905 'International Tables Vol C Tables 4.2.6.8 and 6.1.1.4'
P P 0.1023 0.0942 'International Tables Vol C Tables 4.2.6.8 and 6.1.1.4'
F F 0.0171 0.0103 'International Tables Vol C Tables 4.2.6.8 and 6.1.1.4'

loop_
_geom_angle_atom_site_label_1
_geom_angle_atom_site_label_2
_geom_angle_atom_site_label_3
_geom_angle
_geom_angle_site_symmetry_1
_geom_angle_site_symmetry_3
_geom_angle_publ_flag
O1 C1 C2 117.5(8) . . ?
O1 C1 Pt 122.8(6) . . ?
C2 C1 Pt 119.6(7) . . ?
C1 C2 H2A 109.5(5) . . ?
C1 C2 H2B 109.5(5) . . ?
H2A C2 H2B 109.5 . . ?
C1 C2 H2C 109.5(5) . . ?
H2A C2 H2C 109.5 . . ?
H2B C2 H2C 109.5 . . ?
O2 C3 C4 113.4(8) . . ?
O2 C3 Pt 125.0(6) . . ?
C4 C3 Pt 121.5(6) . . ?
C3 C4 H4A 109.5(5) . . ?
C3 C4 H4B 109.5(5) . . ?
H4A C4 H4B 109.5 . . ?
C3 C4 H4C 109.5(5) . . ?
H4A C4 H4C 109.5 . . ?
H4B C4 H4C 109.5 . . ?
N1 C5 C6 122.6(9) . . ?
N1 C5 H5 118.7(5) . . ?
C6 C5 H5 118.7(6) . . ?
C7 C6 C5 116.5(9) . . ?
C7 C6 H6 121.7(5) . . ?
C5 C6 H6 121.7(6) . . ?
C8 C7 C6 121.4(8) . . ?
C8 C7 H7 119.3(6) . . ?
C6 C7 H7 119.3(5) . . ?
C7 C8 C9 119.7(9) . . ?
C7 C8 H8 120.2(6) . . ?
C9 C8 H8 120.2(6) . . ?
N1 C9 C8 119.9(8) . . ?
N1 C9 C10 115.4(6) . . ?
C8 C9 C10 124.7(8) . . ?
N2 C10 C11 120.5(8) . . ?
N2 C10 C9 116.8(7) . . ?
C11 C10 C9 122.8(7) . . ?
C12 C11 C10 119.9(8) . . ?
C12 C11 H11 120.0(5) . . ?
C10 C11 H11 120.0(5) . . ?
C13 C12 C11 119.4(9) . . ?
C13 C12 H12 120.3(6) . . ?
C11 C12 H12 120.3(5) . . ?
C12 C13 C14 119.0(9) . . ?
C12 C13 H13 120.5(6) . . ?
C14 C13 H13 120.5(5) . . ?
N2 C14 C13 121.4(8) . . ?
N2 C14 H14 119.3(4) . . ?
C13 C14 H14 119.3(5) . . ?
C3 O2 H1 121.5(39) . . ?
C5 N1 C9 119.9(7) . . ?
C5 N1 Pt 124.4(6) . . ?
C9 N1 Pt 115.7(5) . . ?
C10 N2 C14 119.8(7) . . ?
C10 N2 Pt 114.8(5) . . ?
C14 N2 Pt 125.3(5) . . ?
C3 Pt C1 88.7(3) . . ?
C3 Pt N1 174.2(3) . . ?
C1 Pt N1 95.5(3) . . ?
C3 Pt N2 98.6(3) . . ?
C1 Pt N2 172.4(3) . . ?
N1 Pt N2 77.0(2) . . ?
F1 P F1 180.000(1) 7_456 . ?
F1 P F3 89.9(3) 7_456 7_456 ?
F1 P F3 90.1(3) . 7_456 ?
F1 P F3 90.1(3) 7_456 . ?
F1 P F3 89.9(3) . . ?
F3 P F3 180.0 7_456 . ?
F1 P F2 89.3(3) 7_456 7_456 ?
F1 P F2 90.7(3) . 7_456 ?
F3 P F2 90.3(3) 7_456 7_456 ?
F3 P F2 89.7(3) . 7_456 ?
F1 P F2 90.7(3) 7_456 . ?
F1 P F2 89.3(3) . . ?
F3 P F2 89.7(3) 7_456 . ?
F3 P F2 90.3(3) . . ?
F2 P F2 180.000(2) 7_456 . ?
C15 C17 H17A 109.5(23) . . ?
C15 C17 H17B 109.5(24) . . ?
H17A C17 H17B 109.5 . . ?
C15 C17 H17C 109.5(24) . . ?
H17A C17 H17C 109.5 . . ?
H17B C17 H17C 109.5 . . ?
C15 C16 H16A 109.5(17) . . ?
C15 C16 H16B 109.5(29) . . ?
H16A C16 H16B 109.47(6) . . ?
C15 C16 H16C 109.5(31) . . ?
H16A C16 H16C 109.5 . . ?
H16B C16 H16C 109.5 . . ?
O3 C15 C17 114.7(37) . . ?
O3 C15 C16 135.3(36) . . ?
C17 C15 C16 110.0(35) . . ?

loop_
_geom_bond_atom_site_label_1
_geom_bond_atom_site_label_2
_geom_bond_distance
_geom_bond_site_symmetry_2
_geom_bond_publ_flag
C1 O1 1.195(10) . ?
C1 C2 1.516(12) . ?
C1 Pt 2.000(9) . ?
C2 H2A 0.97 . ?
C2 H2B 0.97 . ?
C2 H2C 0.97 . ?
C3 O2 1.256(9) . ?
C3 C4 1.492(12) . ?
C3 Pt 1.949(9) . ?
C4 H4A 0.97 . ?
C4 H4B 0.97 . ?
C4 H4C 0.97 . ?
C5 N1 1.318(10) . ?
C5 C6 1.404(11) . ?
C5 H5 0.94 . ?
C6 C7 1.368(14) . ?
C6 H6 0.94 . ?
C7 C8 1.350(13) . ?
C7 H7 0.94 . ?
C8 C9 1.384(10) . ?
C8 H8 0.94 . ?
C9 N1 1.354(9) . ?
C9 C10 1.472(10) . ?
C10 N2 1.337(9) . ?
C10 C11 1.393(11) . ?
C11 C12 1.368(13) . ?
C11 H11 0.94 . ?
C12 C13 1.365(12) . ?
C12 H12 0.94 . ?
C13 C14 1.391(11) . ?
C13 H13 0.94 . ?
C14 N2 1.344(10) . ?
C14 H14 0.94 . ?
O2 H1 1.219(7) . ?
N1 Pt 2.121(6) . ?
N2 Pt 2.142(7) . ?
P F1 1.574(5) 7_456 ?
P F1 1.574(5) . ?
P F3 1.588(5) 7_456 ?
P F3 1.588(5) . ?
P F2 1.596(5) 7_456 ?
P F2 1.596(5) . ?
C17 C15 1.48(3) . ?
C17 H17A 0.97 . ?
C17 H17B 0.97 . ?
C17 H17C 0.97 . ?
O3 C15 1.19(5) . ?
C16 C15 1.48(4) . ?
C16 H16A 0.97 . ?
C16 H16B 0.97 . ?
C16 H16C 0.97 . ?

loop_
_geom_torsion_atom_site_label_1
_geom_torsion_atom_site_label_2
_geom_torsion_atom_site_label_3
_geom_torsion_atom_site_label_4
_geom_torsion
_geom_torsion_site_symmetry_1
_geom_torsion_site_symmetry_2
_geom_torsion_site_symmetry_3
_geom_torsion_site_symmetry_4
_geom_torsion_publ_flag
C1 Pt Pt C3 -31.0(4) . . 2_557 2_557 ?
N1 Pt Pt N2 -28.2(3) . . 2_557 2_557 ?
